data_4345115
loop_
_publ_author_name
'Stoumpos, Constantinos C.'
'Mao, Lingling'
'Malliakas, Christos D.'
'Kanatzidis, Mercouri G.'

_publ_section_title
;
 Structure-Band Gap Relationships in Hexagonal Polytypes and
 Low-Dimensional Structures of Hybrid Tin Iodide Perovskites.
;
_journal_issue 1
_journal_name_full 'Inorganic chemistry'
_journal_page_first 56
_journal_page_last 73
_journal_paper_doi 10.1021/acs.inorgchem.6b02764
_journal_volume 56
_journal_year 2017
_chemical_formula_moiety C(NH2)3SnI3
_chemical_formula_sum 'C H6 I3 N3 Sn'
_chemical_formula_weight 559.48
_chemical_name_common 'Guanidinium Tin Iodide'
_chemical_name_systematic
; 
 ? 
;
_space_group_IT_number 176
_symmetry_cell_setting hexagonal
_symmetry_Int_Tables_number 176
_symmetry_space_group_name_Hall '-P 6c'
_symmetry_space_group_name_H-M 'P 63/m'
_atom_sites_solution_hydrogens geom
_atom_sites_solution_primary direct
_atom_sites_solution_secondary difmap
_audit_creation_method SHELXL-97
_cell_angle_alpha 90.00
_cell_angle_beta 90.00
_cell_angle_gamma 120.00
_cell_formula_units_Z 6
_cell_length_a 9.3309(3)
_cell_length_b 9.3309(3)
_cell_length_c 21.5460(9)
_cell_measurement_reflns_used 16832
_cell_measurement_temperature 293(2)
_cell_measurement_theta_max 29.48
_cell_measurement_theta_min 1.89
_cell_volume 1624.59(10)
_computing_cell_refinement 'STOE X-AREA'
_computing_data_collection 'STOE X-AREA'
_computing_data_reduction 'STOE X-RED'
_computing_structure_refinement 'SHELXL-97 (Sheldrick, 2008)'
_computing_structure_solution 'SHELXS-97 (Sheldrick, 2008)'
_diffrn_ambient_temperature 293(2)
_diffrn_detector 'image plate (34 cm diameter)'
_diffrn_detector_area_resol_mean 6.67
_diffrn_detector_type STOE
_diffrn_measured_fraction_theta_full 0.995
_diffrn_measured_fraction_theta_max 0.995
_diffrn_measurement_details ' 180 frames, detector distance = 100 mm'
_diffrn_measurement_device '2-circle goniometer'
_diffrn_measurement_device_type 'STOE IPDS 2T'
_diffrn_measurement_method 'rotation method'
_diffrn_radiation_collimation '0.5 mm diameter, monocapillary'
_diffrn_radiation_monochromator 'plane graphite'
_diffrn_radiation_polarisn_norm 0
_diffrn_radiation_type 'Mo K\a'
_diffrn_radiation_wavelength 0.71073
_diffrn_reflns_av_R_equivalents 0.0896
_diffrn_reflns_av_sigmaI/netI 0.0322
_diffrn_reflns_limit_h_max 12
_diffrn_reflns_limit_h_min -12
_diffrn_reflns_limit_k_max 12
_diffrn_reflns_limit_k_min -12
_diffrn_reflns_limit_l_max 25
_diffrn_reflns_limit_l_min -29
_diffrn_reflns_number 14649
_diffrn_reflns_theta_full 29.15
_diffrn_reflns_theta_max 29.15
_diffrn_reflns_theta_min 1.89
_diffrn_source 'sealed X-ray tube, 12 x 0.4 mm long-fine focus'
_diffrn_source_current 30
_diffrn_source_power 1.20
_diffrn_source_voltage 40
_exptl_absorpt_coefficient_mu 10.849
_exptl_absorpt_correction_T_max 0.2485
_exptl_absorpt_correction_T_min 0.1257
_exptl_absorpt_correction_type integration
_exptl_absorpt_process_details X-SHAPE
_exptl_crystal_colour 'deep red'
_exptl_crystal_density_diffrn 3.431
_exptl_crystal_density_method 'not measured'
_exptl_crystal_description 'hexagonal rod'
_exptl_crystal_F_000 1452
_exptl_crystal_size_max 0.123
_exptl_crystal_size_mid 0.114
_exptl_crystal_size_min 0.097
_refine_diff_density_max 1.217
_refine_diff_density_min -1.819
_refine_diff_density_rms 0.256
_refine_ls_extinction_method none
_refine_ls_goodness_of_fit_ref 1.181
_refine_ls_hydrogen_treatment mixed
_refine_ls_matrix_type full
_refine_ls_number_parameters 42
_refine_ls_number_reflns 1494
_refine_ls_number_restraints 0
_refine_ls_restrained_S_all 1.181
_refine_ls_R_factor_all 0.0511
_refine_ls_R_factor_gt 0.0470
_refine_ls_shift/su_max 0.000
_refine_ls_shift/su_mean 0.000
_refine_ls_structure_factor_coef Fsqd
_refine_ls_weighting_details 'calc w=1/[\s^2^(Fo^2^)+(0.0387P)^2^+8.7353P] where P=(Fo^2^+2Fc^2^)/3'
_refine_ls_weighting_scheme calc
_refine_ls_wR_factor_gt 0.1126
_refine_ls_wR_factor_ref 0.1149
_reflns_number_gt 1386
_reflns_number_total 1494
_reflns_threshold_expression >2sigma(I)
_cod_data_source_file ic6b02764_si_005.cif
_cod_data_source_block 3a.GASnI3-293K
_cod_database_code 4345115

loop_
_symmetry_equiv_pos_as_xyz
'x, y, z'
'-y, x-y, z'
'-x+y, -x, z'
'-x, -y, z+1/2'
'y, -x+y, z+1/2'
'x-y, x, z+1/2'
'-x, -y, -z'
'y, -x+y, -z'
'x-y, x, -z'
'x, y, -z-1/2'
'-y, x-y, -z-1/2'
'-x+y, -x, -z-1/2'

loop_
_atom_site_label
_atom_site_type_symbol
_atom_site_fract_x
_atom_site_fract_y
_atom_site_fract_z
_atom_site_U_iso_or_equiv
_atom_site_adp_type
_atom_site_occupancy
_atom_site_symmetry_multiplicity
_atom_site_calc_flag
_atom_site_refinement_flags
Sn1 Sn 0.3333 0.6667 0.15747(4) 0.0452(2) Uani 1 3 d S
Sn2 Sn 1.0000 1.0000 0.0000 0.0423(3) Uani 1 6 d S
I1 I 0.46420(11) 0.49751(11) 0.2500 0.0539(2) Uani 1 2 d S
I2 I 0.67530(10) 0.80630(9) 0.08196(4) 0.0701(3) Uani 1 1 d .
C1 C 0.6667 1.3333 0.0855(8) 0.052(3) Uani 1 3 d S
C2 C 0.0000 0.0000 0.2500 0.048(4) Uani 1 6 d S
N1 N 0.6608(17) 1.1945(15) 0.0852(7) 0.121(6) Uani 1 1 d .
H1A H 0.7509 1.1905 0.0848 0.146 Uiso 1 1 calc R
H1B H 0.5667 1.1044 0.0854 0.146 Uiso 1 1 calc R
N2 N 0.155(2) 0.048(3) 0.2500 0.157(12) Uani 1 2 d S
H2A H 0.1873 -0.0233 0.2500 0.189 Uiso 1 2 calc SR
H2B H 0.2264 0.1523 0.2500 0.189 Uiso 1 2 calc SR

loop_
_atom_site_aniso_label
_atom_site_aniso_U_11
_atom_site_aniso_U_22
_atom_site_aniso_U_33
_atom_site_aniso_U_23
_atom_site_aniso_U_13
_atom_site_aniso_U_12
Sn1 0.0476(3) 0.0476(3) 0.0406(4) 0.000 0.000 0.02378(16)
Sn2 0.0378(4) 0.0378(4) 0.0513(7) 0.000 0.000 0.01890(18)
I1 0.0567(5) 0.0508(4) 0.0649(5) 0.000 0.000 0.0348(4)
I2 0.0722(4) 0.0584(4) 0.0841(5) 0.0181(3) 0.0338(4) 0.0359(3)
C1 0.046(4) 0.046(4) 0.063(9) 0.000 0.000 0.023(2)
C2 0.042(6) 0.042(6) 0.059(11) 0.000 0.000 0.021(3)
N1 0.094(8) 0.065(6) 0.216(18) 0.025(9) 0.059(10) 0.048(7)
N2 0.056(10) 0.088(14) 0.32(4) 0.000 0.000 0.033(10)

loop_
_atom_type_symbol
_atom_type_description
_atom_type_scat_dispersion_real
_atom_type_scat_dispersion_imag
_atom_type_scat_source
C C 0.0033 0.0016 'International Tables Vol C Tables 4.2.6.8 and 6.1.1.4'
H H 0.0000 0.0000 'International Tables Vol C Tables 4.2.6.8 and 6.1.1.4'
N N 0.0061 0.0033 'International Tables Vol C Tables 4.2.6.8 and 6.1.1.4'
Sn Sn -0.6537 1.4246 'International Tables Vol C Tables 4.2.6.8 and 6.1.1.4'
I I -0.4742 1.8119 'International Tables Vol C Tables 4.2.6.8 and 6.1.1.4'

loop_
_geom_angle_atom_site_label_1
_geom_angle_atom_site_label_2
_geom_angle_atom_site_label_3
_geom_angle
_geom_angle_site_symmetry_1
_geom_angle_site_symmetry_3
I1 Sn1 I1 84.08(2) 3_565 2_665
I1 Sn1 I1 84.08(2) 3_565 .
I1 Sn1 I1 84.08(2) 2_665 .
I1 Sn1 I2 170.87(3) 3_565 .
I1 Sn1 I2 90.31(2) 2_665 .
I1 Sn1 I2 88.19(2) . .
I1 Sn1 I2 90.31(2) 3_565 2_665
I1 Sn1 I2 88.19(2) 2_665 2_665
I1 Sn1 I2 170.87(3) . 2_665
I2 Sn1 I2 96.72(3) . 2_665
I1 Sn1 I2 88.19(2) 3_565 3_565
I1 Sn1 I2 170.87(3) 2_665 3_565
I1 Sn1 I2 90.31(2) . 3_565
I2 Sn1 I2 96.72(3) . 3_565
I2 Sn1 I2 96.72(3) 2_665 3_565
I2 Sn2 I2 180.00(2) 9_655 3_675
I2 Sn2 I2 92.08(2) 9_655 8_565
I2 Sn2 I2 87.92(2) 3_675 8_565
I2 Sn2 I2 87.92(2) 9_655 2_765
I2 Sn2 I2 92.08(2) 3_675 2_765
I2 Sn2 I2 180.00(2) 8_565 2_765
I2 Sn2 I2 92.08(2) 9_655 7_775
I2 Sn2 I2 87.92(2) 3_675 7_775
I2 Sn2 I2 92.08(2) 8_565 7_775
I2 Sn2 I2 87.92(2) 2_765 7_775
I2 Sn2 I2 87.92(2) 9_655 .
I2 Sn2 I2 92.08(2) 3_675 .
I2 Sn2 I2 87.92(2) 8_565 .
I2 Sn2 I2 92.08(2) 2_765 .
I2 Sn2 I2 180.0 7_775 .
Sn1 I1 Sn1 78.71(3) 10_556 .
Sn2 I2 Sn1 168.95(3) . .
N1 C1 N1 120.00(3) . 2_775
N1 C1 N1 120.00(2) . 3_575
N1 C1 N1 120.00(2) 2_775 3_575
N2 C2 N2 120.000(9) 3 2
N2 C2 N2 120.001(1) 3 .
N2 C2 N2 119.999(4) 2 .

loop_
_geom_bond_atom_site_label_1
_geom_bond_atom_site_label_2
_geom_bond_distance
_geom_bond_site_symmetry_2
Sn1 I1 3.1439(8) 3_565
Sn1 I1 3.1439(8) 2_665
Sn1 I1 3.1440(8) .
Sn1 I2 3.2200(8) .
Sn1 I2 3.2200(8) 2_665
Sn1 I2 3.2200(8) 3_565
Sn2 I2 3.1763(7) 9_655
Sn2 I2 3.1763(7) 3_675
Sn2 I2 3.1763(7) 8_565
Sn2 I2 3.1763(7) 2_765
Sn2 I2 3.1763(7) 7_775
Sn2 I2 3.1763(7) .
I1 Sn1 3.1439(8) 10_556
C1 N1 1.269(11) .
C1 N1 1.269(11) 2_775
C1 N1 1.269(11) 3_575
C2 N2 1.281(17) 3
C2 N2 1.281(17) 2
C2 N2 1.281(17) .
